data_7229105
loop_
_publ_author_name
'Li, Ke'
'Blatov, Vladislav A.'
'Fan, Tao'
'Zheng, Tian-Rui'
'Zhang, Ya-Qian'
'Li, Bao-Long'
'Wu, Bing'

_publ_section_title
;
 A series of Cd(II) coordination polymers based on flexible bis(triazole)
 and multicarboxylate ligands: topological diversity, entanglement and
 properties
;
_journal_name_full CrystEngComm
_journal_paper_doi 10.1039/C7CE01176H
_journal_year 2017
_chemical_formula_moiety 'C21 H18 Cd N6 O5, H2 O'
_chemical_formula_sum 'C21 H20 Cd N6 O6'
_chemical_formula_weight 564.83
_space_group_crystal_system monoclinic
_space_group_IT_number 14
_space_group_name_Hall '-P 2yn'
_space_group_name_H-M_alt 'P 1 21/n 1'
_symmetry_space_group_name_Hall '-P 2yn'
_symmetry_space_group_name_H-M 'P 1 21/n 1'
_atom_sites_solution_hydrogens mixed
_atom_sites_solution_primary dual
_audit_creation_date 2017-03-03
_audit_creation_method
;
Olex2 1.2-alpha
(compiled 2016.11.07 svn.r3352 for OlexSys, GUI svn.r5261)
;
_audit_update_record
;
2017-08-08 deposited with the CCDC.
2017-09-11 downloaded from the CCDC.
;
_cell_angle_alpha 90
_cell_angle_beta 91.496(7)
_cell_angle_gamma 90
_cell_formula_units_Z 4
_cell_length_a 7.641(3)
_cell_length_b 19.081(7)
_cell_length_c 15.210(6)
_cell_measurement_reflns_used 6264
_cell_measurement_temperature 293.1500
_cell_measurement_theta_max 27.5049
_cell_measurement_theta_min 3.0154
_cell_volume 2216.8(15)
_computing_cell_refinement 'CrystalClear (Rigaku Inc., 2007)'
_computing_data_collection 'CrystalClear (Rigaku Inc., 2007)'
_computing_data_reduction 'CrystalClear (Rigaku Inc., 2007)'
_computing_molecular_graphics 'Olex2 (Dolomanov et al., 2009)'
_computing_publication_material 'Olex2 (Dolomanov et al., 2009)'
_computing_structure_refinement 'ShelXL (Sheldrick, 2015)'
_computing_structure_solution
;
????
;
_diffrn_ambient_temperature 293.1500
_diffrn_detector_area_resol_mean 28.5714
_diffrn_measured_fraction_theta_full 0.993
_diffrn_measured_fraction_theta_max 0.993
_diffrn_measurement_details
;
scan:
    Number of images: 226
               Slice: -60.5000 - 52.5000
         Image width: 0.5000
            Exp time: 1.0000
       Rotation axis: Omega
               Omega: 0.0000
                 Chi: 45.0000
                 Phi: 90.0000
                 XTD: 35.0288
              2theta: -20.7528
scan:
    Number of images: 270
               Slice: -76.2500 - 58.7500
         Image width: 0.5000
            Exp time: 1.0000
       Rotation axis: Omega
               Omega: 0.0000
                 Chi: 45.0000
                 Phi: 0.0000
                 XTD: 35.0288
              2theta: -20.7528
;
_diffrn_measurement_device
;
Saturn724+ (2x2 bin mode)
;
_diffrn_measurement_device_details
;
AFC10: Fixed Chi 2 circle
;
_diffrn_measurement_device_type 'Rigaku Saturn 724'
_diffrn_measurement_method dtprofit.ref
_diffrn_orient_matrix_type d*Trek
_diffrn_orient_matrix_UB_11 0.0238
_diffrn_orient_matrix_UB_12 0.0219
_diffrn_orient_matrix_UB_13 -0.1269
_diffrn_orient_matrix_UB_21 -0.0506
_diffrn_orient_matrix_UB_22 -0.0083
_diffrn_orient_matrix_UB_23 -0.0109
_diffrn_orient_matrix_UB_31 -0.0121
_diffrn_orient_matrix_UB_32 0.0643
_diffrn_orient_matrix_UB_33 0.0071
_diffrn_radiation_detector CCD
_diffrn_radiation_monochromator 'Graphite Monochromator'
_diffrn_radiation_type MoK\a
_diffrn_radiation_wavelength 0.71075
_diffrn_reflns_av_R_equivalents 0.0742
_diffrn_reflns_av_unetI/netI 0.1001
_diffrn_reflns_Laue_measured_fraction_full 0.993
_diffrn_reflns_Laue_measured_fraction_max 0.993
_diffrn_reflns_limit_h_max 6
_diffrn_reflns_limit_h_min -9
_diffrn_reflns_limit_k_max 19
_diffrn_reflns_limit_k_min -22
_diffrn_reflns_limit_l_max 18
_diffrn_reflns_limit_l_min -18
_diffrn_reflns_number 11719
_diffrn_reflns_point_group_measured_fraction_full 0.993
_diffrn_reflns_point_group_measured_fraction_max 0.993
_diffrn_reflns_theta_full 24.997
_diffrn_reflns_theta_max 24.997
_diffrn_reflns_theta_min 3.015
_diffrn_source 'Sealed Tube'
_diffrn_source_current 40.0000
_diffrn_source_power 2.0000
_diffrn_source_voltage 50.0000
_exptl_absorpt_coefficient_mu 1.037
_exptl_absorpt_correction_T_max 1.0000
_exptl_absorpt_correction_T_min 0.5927
_exptl_absorpt_correction_type multi-scan
_exptl_absorpt_process_details 'Jacobson, R. (1998) Private communication'
_exptl_crystal_colour 'clear light colourless'
_exptl_crystal_colour_lustre clear
_exptl_crystal_colour_modifier light
_exptl_crystal_colour_primary colourless
_exptl_crystal_density_diffrn 1.692
_exptl_crystal_description block
_exptl_crystal_F_000 1136
_exptl_crystal_size_max 0.7
_exptl_crystal_size_mid 0.3
_exptl_crystal_size_min 0.2
_refine_diff_density_max 1.668
_refine_diff_density_min -1.287
_refine_diff_density_rms 0.184
_refine_ls_extinction_method none
_refine_ls_goodness_of_fit_ref 1.062
_refine_ls_hydrogen_treatment mixed
_refine_ls_matrix_type full
_refine_ls_number_parameters 314
_refine_ls_number_reflns 3871
_refine_ls_number_restraints 4
_refine_ls_restrained_S_all 1.061
_refine_ls_R_factor_all 0.1030
_refine_ls_R_factor_gt 0.0768
_refine_ls_shift/su_max 0.000
_refine_ls_shift/su_mean 0.000
_refine_ls_structure_factor_coef Fsqd
_refine_ls_weighting_details 'w=1/[\s^2^(Fo^2^)+(0.0985P)^2^+22.8943P] where P=(Fo^2^+2Fc^2^)/3'
_refine_ls_weighting_scheme calc
_refine_ls_wR_factor_gt 0.2293
_refine_ls_wR_factor_ref 0.2416
_reflns_Friedel_coverage 0.000
_reflns_number_gt 2635
_reflns_number_total 3871
_reflns_threshold_expression 'I > 2\s(I)'
_cod_data_source_file c7ce01176h2.cif
_cod_data_source_block 5cdbtrbmeoip
_cod_original_cell_volume 2217.0(14)
_cod_database_code 7229105
_shelx_space_group_comment
;
The symmetry employed for this shelxl refinement is uniquely defined
by the following loop, which should always be used as a source of
symmetry information in preference to the above space-group names.
They are only intended as comments.
;
_shelx_estimated_absorpt_t_max 0.819
_shelx_estimated_absorpt_t_min 0.531
_diffrn_number_total 5179
_olex2_refinement_description
;
1. Fixed Uiso
 At 1.2 times of:
  All C(H) groups, All C(H,H) groups
 At 1.5 times of:
  All C(H,H,H) groups, All O(H,H) groups
2. Restrained distances
 H6A-O6
 0.9 with sigma of 0.02
 H6B-O6
 0.9 with sigma of 0.02
 H6A-O1
 2 with sigma of 0.02
 N5-H6B_$4
 2.5 with sigma of 0.02
3.a Secondary CH2 refined with riding coordinates:
 C3(H3A,H3B), C9(H9A,H9B)
3.b Aromatic/amide H refined with riding coordinates:
 C1(H1), C2(H2), C5(H5), C6(H6), C7(H7), C8(H8), C11(H11), C12(H12), C15(H15),
 C16(H16), C19(H19)
3.c Idealised Me refined as rotating group:
 C21(H21A,H21B,H21C)
;
_shelx_shelxl_version_number 2016/6
_olex2_submission_special_instructions 'No special instructions were received'

loop_
_space_group_symop_operation_xyz
'x, y, z'
'-x+1/2, y+1/2, -z+1/2'
'-x, -y, -z'
'x-1/2, -y-1/2, z-1/2'

loop_
_atom_site_label
_atom_site_type_symbol
_atom_site_fract_x
_atom_site_fract_y
_atom_site_fract_z
_atom_site_U_iso_or_equiv
_atom_site_adp_type
_atom_site_occupancy
_atom_site_site_symmetry_order
_atom_site_calc_flag
_atom_site_refinement_flags_posn
Cd1 Cd 0.42041(10) 0.31580(4) 0.66876(5) 0.0355(3) Uani 1 1 d .
O1 O 0.5669(11) 0.3059(5) 0.5417(5) 0.049(2) Uani 1 1 d D
O2 O 0.6797(12) 0.3805(5) 0.6374(6) 0.058(2) Uani 1 1 d .
O3 O 0.9632(13) 0.2187(5) 0.3078(6) 0.054(2) Uani 1 1 d .
O4 O 1.0325(12) 0.3100(5) 0.2233(5) 0.052(2) Uani 1 1 d .
O5 O 1.2682(10) 0.3784(5) 0.3453(5) 0.047(2) Uani 1 1 d .
N1 N 0.2509(12) 0.4090(5) 0.7086(7) 0.043(2) Uani 1 1 d .
N2 N 0.2818(14) 0.4772(6) 0.6862(7) 0.051(3) Uani 1 1 d .
N3 N 0.0430(12) 0.4705(5) 0.7630(6) 0.041(2) Uani 1 1 d .
N4 N 0.1774(12) 0.2515(5) 0.6297(7) 0.044(2) Uani 1 1 d .
N5 N 0.0466(14) 0.2427(6) 0.6880(7) 0.051(3) Uani 1 1 d D
N6 N -0.0263(12) 0.1894(5) 0.5658(7) 0.040(2) Uani 1 1 d .
C1 C 0.1097(15) 0.4067(6) 0.7547(7) 0.038(3) Uani 1 1 d .
H1 H 0.062336 0.366163 0.778338 0.046 Uiso 1 1 calc R
C2 C 0.1536(17) 0.5123(7) 0.7218(9) 0.053(3) Uani 1 1 d .
H2 H 0.141610 0.560777 0.718588 0.064 Uiso 1 1 calc R
C3 C -0.1090(16) 0.4900(8) 0.8167(8) 0.053(3) Uani 1 1 d .
H3A H -0.199626 0.454699 0.810074 0.064 Uiso 1 1 calc R
H3B H -0.156842 0.534363 0.796106 0.064 Uiso 1 1 calc R
C4 C -0.0546(15) 0.4964(7) 0.9123(8) 0.042(3) Uani 1 1 d .
C5 C -0.0749(16) 0.4401(7) 0.9673(9) 0.052(3) Uani 1 1 d .
H5 H -0.125538 0.399059 0.945478 0.062 Uiso 1 1 calc R
C6 C 0.0214(16) 0.5565(7) 0.9457(8) 0.046(3) Uani 1 1 d .
H6 H 0.036565 0.595074 0.909240 0.055 Uiso 1 1 calc R
C7 C 0.1315(15) 0.2176(6) 0.5584(8) 0.040(3) Uani 1 1 d .
H7 H 0.199971 0.213807 0.508940 0.048 Uiso 1 1 calc R
C8 C -0.0726(16) 0.2048(7) 0.6495(9) 0.049(3) Uani 1 1 d .
H8 H -0.175394 0.190148 0.675179 0.058 Uiso 1 1 calc R
C9 C -0.1194(16) 0.1482(8) 0.4999(7) 0.053(4) Uani 1 1 d .
H9A H -0.101203 0.168384 0.442281 0.064 Uiso 1 1 calc R
H9B H -0.243790 0.149676 0.510871 0.064 Uiso 1 1 calc R
C10 C -0.0557(13) 0.0698(6) 0.5004(7) 0.033(2) Uani 1 1 d .
C11 C -0.0523(14) 0.0333(6) 0.4239(7) 0.037(3) Uani 1 1 d .
H11 H -0.087777 0.055663 0.372127 0.044 Uiso 1 1 calc R
C12 C 0.0019(15) -0.0358(6) 0.4200(7) 0.041(3) Uani 1 1 d .
H12 H 0.003244 -0.059462 0.366594 0.049 Uiso 1 1 calc R
C13 C 0.6874(16) 0.3497(6) 0.5666(8) 0.041(3) Uani 1 1 d .
C14 C 0.8398(14) 0.3594(6) 0.5066(7) 0.034(3) Uani 1 1 d .
C15 C 0.9727(15) 0.4064(6) 0.5305(7) 0.039(3) Uani 1 1 d .
H15 H 0.963858 0.432891 0.581519 0.047 Uiso 1 1 calc R
C16 C 1.1183(15) 0.4140(6) 0.4782(8) 0.041(3) Uani 1 1 d .
H16 H 1.207188 0.445102 0.494139 0.049 Uiso 1 1 calc R
C17 C 1.1293(14) 0.3745(6) 0.4021(7) 0.038(3) Uani 1 1 d .
C18 C 0.9978(14) 0.3267(5) 0.3776(7) 0.030(2) Uani 1 1 d .
C19 C 0.8572(14) 0.3199(5) 0.4315(8) 0.035(2) Uani 1 1 d .
H19 H 0.770662 0.287368 0.416843 0.042 Uiso 1 1 calc R
C20 C 1.0004(14) 0.2813(7) 0.2961(7) 0.039(3) Uani 1 1 d .
C21 C 1.4074(17) 0.4247(9) 0.3683(9) 0.062(4) Uani 1 1 d .
H21A H 1.487758 0.427083 0.320969 0.093 Uiso 1 1 calc GR
H21B H 1.467397 0.407888 0.420392 0.093 Uiso 1 1 calc GR
H21C H 1.361061 0.470609 0.379246 0.093 Uiso 1 1 calc GR
O6 O 0.4351(16) 0.2249(6) 0.3956(7) 0.073(3) Uani 1 1 d D
H6A H 0.498(15) 0.242(6) 0.442(8) 0.110 Uiso 1 1 d DR
H6B H 0.441(19) 0.244(7) 0.341(4) 0.110 Uiso 1 1 d DR

loop_
_atom_site_aniso_label
_atom_site_aniso_U_11
_atom_site_aniso_U_22
_atom_site_aniso_U_33
_atom_site_aniso_U_23
_atom_site_aniso_U_13
_atom_site_aniso_U_12
Cd1 0.0384(5) 0.0360(5) 0.0326(5) -0.0003(4) 0.0085(3) -0.0020(4)
O1 0.048(5) 0.070(6) 0.028(4) -0.003(4) 0.008(3) -0.014(5)
O2 0.058(6) 0.063(6) 0.053(6) -0.014(5) 0.019(4) -0.007(5)
O3 0.079(6) 0.037(5) 0.047(5) -0.016(4) 0.000(4) -0.004(5)
O4 0.063(6) 0.057(6) 0.037(5) -0.002(4) 0.012(4) -0.013(5)
O5 0.041(5) 0.048(5) 0.053(5) 0.002(4) 0.016(4) -0.013(4)
N1 0.038(5) 0.038(6) 0.054(6) 0.001(5) 0.005(5) -0.001(4)
N2 0.051(6) 0.040(6) 0.061(7) 0.003(5) 0.009(5) -0.004(5)
N3 0.041(5) 0.047(6) 0.034(5) -0.008(4) 0.002(4) 0.003(5)
N4 0.038(5) 0.038(6) 0.057(7) -0.005(5) 0.003(5) -0.002(5)
N5 0.052(6) 0.044(6) 0.057(7) -0.009(5) 0.015(5) -0.013(5)
N6 0.037(5) 0.028(5) 0.054(6) -0.001(4) 0.001(4) 0.000(4)
C1 0.051(7) 0.038(7) 0.026(5) 0.000(5) 0.013(5) 0.001(6)
C2 0.056(8) 0.035(7) 0.069(9) 0.008(6) 0.005(7) 0.002(6)
C3 0.046(7) 0.062(9) 0.051(8) -0.016(7) -0.003(6) 0.011(7)
C4 0.034(6) 0.046(7) 0.047(7) -0.004(6) 0.007(5) 0.017(5)
C5 0.046(7) 0.041(7) 0.068(9) -0.017(6) 0.012(6) 0.004(6)
C6 0.056(8) 0.042(7) 0.040(7) -0.002(6) 0.006(6) 0.010(6)
C7 0.041(7) 0.038(7) 0.041(7) 0.009(5) 0.008(5) -0.005(5)
C8 0.039(7) 0.050(8) 0.058(8) 0.002(6) 0.015(6) -0.001(6)
C9 0.047(7) 0.089(11) 0.022(6) -0.003(6) -0.009(5) 0.004(7)
C10 0.031(6) 0.031(6) 0.038(6) 0.006(5) -0.001(5) -0.005(5)
C11 0.044(7) 0.028(6) 0.038(6) 0.007(5) -0.009(5) -0.003(5)
C12 0.056(7) 0.035(6) 0.032(6) 0.001(5) -0.005(5) -0.005(5)
C13 0.054(8) 0.034(6) 0.036(6) 0.006(5) 0.011(5) 0.013(6)
C14 0.037(6) 0.037(6) 0.028(5) 0.014(5) 0.004(5) 0.007(5)
C15 0.044(7) 0.037(6) 0.036(6) -0.002(5) 0.001(5) 0.004(5)
C16 0.036(6) 0.040(7) 0.046(7) -0.001(5) 0.001(5) -0.006(5)
C17 0.033(6) 0.041(7) 0.039(6) 0.013(5) 0.004(5) -0.001(5)
C18 0.035(6) 0.028(6) 0.027(5) 0.009(4) 0.001(4) 0.002(5)
C19 0.030(5) 0.026(6) 0.050(7) 0.002(5) 0.005(5) -0.004(5)
C20 0.031(6) 0.050(8) 0.038(6) -0.005(5) 0.012(5) -0.002(5)
C21 0.047(8) 0.078(11) 0.060(9) 0.007(8) 0.005(6) -0.018(7)
O6 0.103(8) 0.057(7) 0.061(7) 0.002(5) 0.004(6) -0.005(6)

loop_
_atom_type_symbol
_atom_type_description
_atom_type_scat_dispersion_real
_atom_type_scat_dispersion_imag
_atom_type_scat_source
C C 0.0033 0.0016 'International Tables Vol C Tables 4.2.6.8 and 6.1.1.4'
H H 0.0000 0.0000 'International Tables Vol C Tables 4.2.6.8 and 6.1.1.4'
Cd Cd -0.8075 1.2024 'International Tables Vol C Tables 4.2.6.8 and 6.1.1.4'
N N 0.0061 0.0033 'International Tables Vol C Tables 4.2.6.8 and 6.1.1.4'
O O 0.0106 0.0060 'International Tables Vol C Tables 4.2.6.8 and 6.1.1.4'

loop_
_geom_angle_atom_site_label_1
_geom_angle_atom_site_label_2
_geom_angle_atom_site_label_3
_geom_angle
_geom_angle_site_symmetry_1
_geom_angle_site_symmetry_3
O1 Cd1 O2 56.2(3) . .
O1 Cd1 N1 125.8(3) . .
O1 Cd1 N4 98.6(3) . .
O1 Cd1 C13 28.8(3) . .
O1 Cd1 C20 116.2(3) . 4_566
O2 Cd1 C13 27.3(3) . .
O2 Cd1 C20 108.6(3) . 4_566
O3 Cd1 O1 136.1(3) 4_566 .
O3 Cd1 O2 103.9(3) 4_566 .
O3 Cd1 N1 92.8(4) 4_566 .
O3 Cd1 N4 100.7(4) 4_566 .
O3 Cd1 C13 121.8(4) 4_566 .
O3 Cd1 C20 26.5(3) 4_566 4_566
N1 Cd1 O2 97.4(3) . .
N1 Cd1 N4 91.4(4) . .
N1 Cd1 C13 114.3(3) . .
N1 Cd1 C20 117.1(3) . 4_566
N4 Cd1 O2 153.4(3) . .
N4 Cd1 C13 127.1(4) . .
N4 Cd1 C20 89.2(4) . 4_566
C13 Cd1 C20 114.5(3) . 4_566
C13 O1 Cd1 93.4(6) . .
C13 O2 Cd1 89.3(8) . .
C20 O3 Cd1 100.2(8) . 4_665
C17 O5 C21 117.4(10) . .
N2 N1 Cd1 124.8(7) . .
C1 N1 Cd1 126.8(8) . .
C1 N1 N2 108.4(10) . .
C2 N2 N1 104.3(10) . .
C1 N3 C2 104.8(10) . .
C1 N3 C3 126.2(11) . .
C2 N3 C3 128.6(12) . .
N5 N4 Cd1 120.0(8) . .
C7 N4 Cd1 132.9(8) . .
C7 N4 N5 107.1(9) . .
C8 N5 N4 107.1(10) . .
C7 N6 C8 104.5(10) . .
C7 N6 C9 126.4(11) . .
C8 N6 C9 129.1(10) . .
N1 C1 N3 110.2(10) . .
N1 C1 H1 124.9 . .
N3 C1 H1 124.9 . .
N2 C2 N3 112.2(12) . .
N2 C2 H2 123.9 . .
N3 C2 H2 123.9 . .
N3 C3 H3A 109.5 . .
N3 C3 H3B 109.5 . .
N3 C3 C4 110.6(10) . .
H3A C3 H3B 108.1 . .
C4 C3 H3A 109.5 . .
C4 C3 H3B 109.5 . .
C5 C4 C3 119.5(12) . .
C5 C4 C6 118.7(12) . .
C6 C4 C3 121.7(12) . .
C4 C5 H5 119.5 . .
C4 C5 C6 120.9(12) . 3_567
C6 C5 H5 119.5 3_567 .
C4 C6 H6 119.8 . .
C5 C6 C4 120.4(12) 3_567 .
C5 C6 H6 119.8 3_567 .
N4 C7 N6 110.8(10) . .
N4 C7 H7 124.6 . .
N6 C7 H7 124.6 . .
N5 C8 N6 110.4(11) . .
N5 C8 H8 124.8 . .
N6 C8 H8 124.8 . .
N6 C9 H9A 109.3 . .
N6 C9 H9B 109.3 . .
N6 C9 C10 111.5(9) . .
H9A C9 H9B 108.0 . .
C10 C9 H9A 109.3 . .
C10 C9 H9B 109.3 . .
C11 C10 C9 119.7(10) . .
C11 C10 C12 118.9(11) . 3_556
C12 C10 C9 121.3(10) 3_556 .
C10 C11 H11 118.7 . .
C10 C11 C12 122.6(11) . .
C12 C11 H11 118.7 . .
C10 C12 H12 120.7 3_556 .
C11 C12 C10 118.5(11) . 3_556
C11 C12 H12 120.7 . .
O1 C13 Cd1 57.7(5) . .
O1 C13 C14 117.2(10) . .
O2 C13 Cd1 63.4(6) . .
O2 C13 O1 121.0(11) . .
O2 C13 C14 121.7(12) . .
C14 C13 Cd1 173.0(8) . .
C15 C14 C13 119.3(10) . .
C19 C14 C13 121.7(11) . .
C19 C14 C15 118.8(10) . .
C14 C15 H15 119.8 . .
C16 C15 C14 120.3(11) . .
C16 C15 H15 119.8 . .
C15 C16 H16 120.4 . .
C17 C16 C15 119.2(11) . .
C17 C16 H16 120.4 . .
O5 C17 C18 115.1(10) . .
C16 C17 O5 123.7(10) . .
C16 C17 C18 121.2(10) . .
C17 C18 C20 124.5(9) . .
C19 C18 C17 118.0(10) . .
C19 C18 C20 117.5(10) . .
C14 C19 H19 118.8 . .
C18 C19 C14 122.5(10) . .
C18 C19 H19 118.8 . .
O3 C20 Cd1 53.3(6) . 4_665
O3 C20 O4 126.3(11) . .
O3 C20 C18 115.2(10) . .
O4 C20 Cd1 73.6(7) . 4_665
O4 C20 C18 118.4(11) . .
C18 C20 Cd1 163.7(7) . 4_665
O5 C21 H21A 109.5 . .
O5 C21 H21B 109.5 . .
O5 C21 H21C 109.5 . .
H21A C21 H21B 109.5 . .
H21A C21 H21C 109.5 . .
H21B C21 H21C 109.5 . .
H6A O6 H6B 121(10) . .

loop_
_geom_bond_atom_site_label_1
_geom_bond_atom_site_label_2
_geom_bond_distance
_geom_bond_site_symmetry_2
Cd1 O1 2.267(8) .
Cd1 O2 2.393(9) .
Cd1 O3 2.231(8) 4_566
Cd1 N1 2.290(10) .
Cd1 N4 2.291(10) .
Cd1 C13 2.676(12) .
Cd1 C20 2.737(12) 4_566
O1 C13 1.293(15) .
O2 C13 1.229(14) .
O3 C20 1.241(15) .
O4 C20 1.266(14) .
O5 C17 1.387(13) .
O5 C21 1.420(15) .
N1 N2 1.369(14) .
N1 C1 1.303(14) .
N2 C2 1.315(16) .
N3 C1 1.327(15) .
N3 C2 1.331(16) .
N3 C3 1.485(15) .
N4 N5 1.364(13) .
N4 C7 1.303(15) .
N5 C8 1.291(16) .
N6 C7 1.329(15) .
N6 C8 1.362(16) .
N6 C9 1.446(16) .
C1 H1 0.9300 .
C2 H2 0.9300 .
C3 H3A 0.9700 .
C3 H3B 0.9700 .
C3 C4 1.506(17) .
C4 C5 1.373(18) .
C4 C6 1.378(18) .
C5 H5 0.9300 .
C5 C6 1.377(18) 3_567
C6 H6 0.9300 .
C7 H7 0.9300 .
C8 H8 0.9300 .
C9 H9A 0.9700 .
C9 H9B 0.9700 .
C9 C10 1.574(18) .
C10 C11 1.356(15) .
C10 C12 1.425(15) 3_556
C11 H11 0.9300 .
C11 C12 1.384(16) .
C12 H12 0.9300 .
C13 C14 1.510(15) .
C14 C15 1.395(16) .
C14 C19 1.378(16) .
C15 H15 0.9300 .
C15 C16 1.392(16) .
C16 H16 0.9300 .
C16 C17 1.385(16) .
C17 C18 1.400(15) .
C18 C19 1.375(15) .
C18 C20 1.513(15) .
C19 H19 0.9300 .
C21 H21A 0.9600 .
C21 H21B 0.9600 .
C21 H21C 0.9600 .
O6 H6A 0.90(2) .
O6 H6B 0.90(2) .

loop_
_geom_hbond_atom_site_label_D
_geom_hbond_atom_site_label_H
_geom_hbond_atom_site_label_A
_geom_hbond_distance_DH
_geom_hbond_distance_HA
_geom_hbond_distance_DA
_geom_hbond_angle_DHA
_geom_hbond_site_symmetry_A
C7 H7 O6 0.93 2.53 3.440(16) 165.6 .
C8 H8 O4 0.93 2.37 3.260(15) 160.8 4_466
C9 H9A O3 0.97 2.32 3.292(16) 175.8 1_455
C21 H21A N2 0.96 2.54 3.151(17) 121.5 3_766
O6 H6A O1 0.90(2) 2.00(2) 2.868(14) 160(8) .
O6 H6B N5 0.90(2) 2.50(2) 3.349(15) 156(7) 4_665

loop_
_geom_torsion_atom_site_label_1
_geom_torsion_atom_site_label_2
_geom_torsion_atom_site_label_3
_geom_torsion_atom_site_label_4
_geom_torsion
_geom_torsion_site_symmetry_1
_geom_torsion_site_symmetry_4
Cd1 O1 C13 O2 -3.5(13) . .
Cd1 O1 C13 C14 174.5(8) . .
Cd1 O2 C13 O1 3.3(12) . .
Cd1 O2 C13 C14 -174.6(10) . .
Cd1 O3 C20 O4 -10.6(14) 4_665 .
Cd1 O3 C20 C18 166.4(8) 4_665 .
Cd1 N1 N2 C2 179.6(9) . .
Cd1 N1 C1 N3 -178.3(7) . .
Cd1 N4 N5 C8 -180.0(9) . .
Cd1 N4 C7 N6 -178.3(8) . .
O1 C13 C14 C15 179.6(10) . .
O1 C13 C14 C19 -4.5(16) . .
O2 C13 C14 C15 -2.4(17) . .
O2 C13 C14 C19 173.5(11) . .
O5 C17 C18 C19 179.4(9) . .
O5 C17 C18 C20 0.2(16) . .
N1 N2 C2 N3 -1.5(15) . .
N2 N1 C1 N3 0.9(14) . .
N3 C3 C4 C5 -94.8(14) . .
N3 C3 C4 C6 82.8(14) . .
N4 N5 C8 N6 -1.4(15) . .
N5 N4 C7 N6 2.5(14) . .
N6 C9 C10 C11 -146.2(10) . .
N6 C9 C10 C12 34.1(15) . 3_556
C1 N1 N2 C2 0.3(14) . .
C1 N3 C2 N2 2.1(15) . .
C1 N3 C3 C4 79.4(15) . .
C2 N3 C1 N1 -1.8(13) . .
C2 N3 C3 C4 -91.9(16) . .
C3 N3 C1 N1 -174.8(10) . .
C3 N3 C2 N2 174.8(11) . .
C3 C4 C5 C6 177.9(11) . 3_567
C3 C4 C6 C5 -177.9(11) . 3_567
C5 C4 C6 C5 -0.3(19) . 3_567
C6 C4 C5 C6 0.3(19) . 3_567
C7 N4 N5 C8 -0.6(14) . .
C7 N6 C8 N5 2.8(15) . .
C7 N6 C9 C10 81.4(15) . .
C8 N6 C7 N4 -3.2(14) . .
C8 N6 C9 C10 -94.6(14) . .
C9 N6 C7 N4 180.0(11) . .
C9 N6 C8 N5 179.5(12) . .
C9 C10 C11 C12 -179.9(11) . .
C10 C11 C12 C10 0.2(19) . 3_556
C12 C10 C11 C12 -0.2(19) 3_556 .
C13 C14 C15 C16 177.1(10) . .
C13 C14 C19 C18 -178.1(10) . .
C14 C15 C16 C17 0.3(18) . .
C15 C14 C19 C18 -2.3(17) . .
C15 C16 C17 O5 179.6(10) . .
C15 C16 C17 C18 -0.8(18) . .
C16 C17 C18 C19 -0.3(16) . .
C16 C17 C18 C20 -179.5(11) . .
C17 C18 C19 C14 1.8(16) . .
C17 C18 C20 Cd1 176(2) . 4_665
C17 C18 C20 O3 133.4(11) . .
C17 C18 C20 O4 -49.3(16) . .
C19 C14 C15 C16 1.2(16) . .
C19 C18 C20 Cd1 -4(4) . 4_665
C19 C18 C20 O3 -45.8(15) . .
C19 C18 C20 O4 131.5(11) . .
C20 C18 C19 C14 -178.9(10) . .
C21 O5 C17 C16 1.2(17) . .
C21 O5 C17 C18 -178.4(11) . .
